data_4127330
loop_
_publ_author_name
'Xin, Yue'
'Wang, Junhao'
'Zychowicz, Mikolaj'
'Zakrzewski, Jakub J.'
'Nakabayashi, Koji'
'Sieklucka, Barbara'
'Chorazy, Szymon'
'Ohkoshi, Shin-Ichi'

_publ_section_title
;
 Dehydration-Hydration Switching of Single-Molecule Magnet Behavior and
 Visible Photoluminescence in a Cyanido-Bridged
 Dy<sup>III</sup>Co<sup>III</sup> Framework.
;
_journal_name_full 'Journal of the American Chemical Society'
_journal_paper_doi 10.1021/jacs.9b09103
_journal_year 2019
_chemical_formula_moiety '2(C3 Co0.50 Dy0.50 N3 O), 2(O)'
_chemical_formula_sum 'C6 Co Dy N6 O4'
_chemical_formula_weight 441.55
_space_group_IT_number 63
_space_group_name_Hall '-C 2c 2'
_space_group_name_H-M_alt 'C m c m'
_symmetry_cell_setting orthorhombic
_symmetry_Int_Tables_number 63
_symmetry_space_group_name_Hall '-C 2c 2'
_symmetry_space_group_name_H-M 'C m c m'
_audit_conform_dict_location ftp://ftp.iucr.org/pub/cif_core.dic
_audit_conform_dict_name cif_core.dic
_audit_conform_dict_version 2.4.3
_audit_creation_date 2019-07-11T22:20:31-00:00
_audit_creation_method 'WinGX routine CIF_UPDATE'
_cell_angle_alpha 90
_cell_angle_beta 90
_cell_angle_gamma 90
_cell_formula_units_Z 4
_cell_length_a 7.3044(8)
_cell_length_b 12.6494(13)
_cell_length_c 13.3680(13)
_cell_measurement_reflns_used 5454
_cell_measurement_temperature 300(2)
_cell_measurement_theta_max 27.431
_cell_measurement_theta_min 3.048
_cell_measurement_wavelength 0.71075
_cell_volume 1235.2(2)
_computing_molecular_graphics 'Ortep for Windows (Farrugia, 2012)'
_computing_publication_material 'WinGX publication routines (Farrugia, 2012)'
_computing_structure_refinement 'SHELXL-2018/3 (Sheldrick, 2018)'
_computing_structure_solution 'SIR-92 (Altomare et al., 1994)'
_diffrn_ambient_temperature 300(2)
_diffrn_measured_fraction_theta_full 0.995
_diffrn_measured_fraction_theta_max 0.995
_diffrn_measurement_device_type 'Rigaku R-AXIS RAPID'
_diffrn_measurement_method \w
_diffrn_radiation_probe x-ray
_diffrn_radiation_type MoK\a
_diffrn_radiation_wavelength 0.71075
_diffrn_reflns_av_R_equivalents 0.1122
_diffrn_reflns_av_unetI/netI 0.0656
_diffrn_reflns_Laue_measured_fraction_full 0.995
_diffrn_reflns_Laue_measured_fraction_max 0.995
_diffrn_reflns_limit_h_max 9
_diffrn_reflns_limit_h_min -9
_diffrn_reflns_limit_k_max 15
_diffrn_reflns_limit_k_min -16
_diffrn_reflns_limit_l_max 17
_diffrn_reflns_limit_l_min -17
_diffrn_reflns_number 5454
_diffrn_reflns_point_group_measured_fraction_full 0.995
_diffrn_reflns_point_group_measured_fraction_max 0.995
_diffrn_reflns_theta_full 25.242
_diffrn_reflns_theta_max 27.431
_diffrn_reflns_theta_min 3.048
_diffrn_standards_number 0
_exptl_absorpt_coefficient_mu 7.36
_exptl_absorpt_correction_T_max 0.873
_exptl_absorpt_correction_T_min 0.535
_exptl_absorpt_correction_type multi-scan
_exptl_absorpt_process_details 'ABSCOR (Rigaku, 1995)'
_exptl_crystal_colour colorless
_exptl_crystal_density_diffrn 2.374
_exptl_crystal_density_method 'not measured'
_exptl_crystal_description block
_exptl_crystal_F_000 812
_exptl_crystal_size_max 0.097
_exptl_crystal_size_mid 0.032
_exptl_crystal_size_min 0.019
_refine_diff_density_max 3.838
_refine_diff_density_min -9.792
_refine_diff_density_rms 0.483
_refine_ls_extinction_method none
_refine_ls_goodness_of_fit_ref 1.455
_refine_ls_hydrogen_treatment undef
_refine_ls_matrix_type full
_refine_ls_number_constraints 0
_refine_ls_number_parameters 51
_refine_ls_number_reflns 798
_refine_ls_number_restraints 36
_refine_ls_restrained_S_all 1.425
_refine_ls_R_factor_all 0.1688
_refine_ls_R_factor_gt 0.1636
_refine_ls_shift/su_max 0
_refine_ls_shift/su_mean 0
_refine_ls_structure_factor_coef Fsqd
_refine_ls_weighting_details 'w=1/[\s^2^(Fo^2^)+(0.0001P)^2^+350.0214P] where P=(Fo^2^+2Fc^2^)/3'
_refine_ls_weighting_scheme calc
_refine_ls_wR_factor_gt 0.3041
_refine_ls_wR_factor_ref 0.3061
_reflns_Friedel_coverage 0
_reflns_number_gt 769
_reflns_number_total 798
_reflns_threshold_expression 'I > 2\s(I)'
_cod_data_source_file ja9b09103_si_004.cif
_cod_data_source_block shelx
_cod_database_code 4127330

loop_
_symmetry_equiv_pos_as_xyz
'x, y, z'
'-x, -y, z+1/2'
'x, -y, -z'
'-x, y, -z+1/2'
'x+1/2, y+1/2, z'
'-x+1/2, -y+1/2, z+1/2'
'x+1/2, -y+1/2, -z'
'-x+1/2, y+1/2, -z+1/2'
'-x, -y, -z'
'x, y, -z-1/2'
'-x, y, z'
'x, -y, z-1/2'
'-x+1/2, -y+1/2, -z'
'x+1/2, y+1/2, -z-1/2'
'-x+1/2, y+1/2, z'
'x+1/2, -y+1/2, z-1/2'

loop_
_atom_site_label
_atom_site_type_symbol
_atom_site_fract_x
_atom_site_fract_y
_atom_site_fract_z
_atom_site_U_iso_or_equiv
_atom_site_adp_type
_atom_site_occupancy
_atom_site_site_symmetry_order
_atom_site_calc_flag
_atom_site_refinement_flags_posn
_atom_site_refinement_flags_adp
_atom_site_refinement_flags_occupancy
Dy1 Dy 0.5 0.1672(2) 0.25 0.0253(7) Uani 1 4 d S T P
Co1 Co 0.5 0.5 0.5 0.036(2) Uani 1 4 d S T P
N2 N 0.290(4) 0.097(2) 0.130(2) 0.050(8) Uani 1 1 d . U .
C2 C 0.678(5) 0.439(2) 0.581(2) 0.040(7) Uani 1 1 d . U .
O1S O 1 0.333(7) 0.402(6) 0.16(3) Uani 1 2 d S TU P
N1 N 0.5 0.306(4) 0.372(4) 0.063(14) Uani 1 2 d S TU P
O1 O 0.797(12) 0.266(6) 0.25 0.18(3) Uani 1 2 d S TU P
C1 C 0.5 0.379(3) 0.421(3) 0.036(10) Uani 1 2 d S TU P

loop_
_atom_site_aniso_label
_atom_site_aniso_U_11
_atom_site_aniso_U_22
_atom_site_aniso_U_33
_atom_site_aniso_U_23
_atom_site_aniso_U_13
_atom_site_aniso_U_12
Dy1 0.0246(13) 0.0220(12) 0.0294(13) 0 0 0
Co1 0.035(5) 0.034(4) 0.038(4) 0.000(4) 0 0
N2 0.049(11) 0.054(11) 0.047(10) -0.003(8) -0.005(8) -0.011(9)
C2 0.037(11) 0.039(10) 0.044(10) 0.005(8) -0.004(9) 0.001(8)
O1S 0.16(3) 0.16(3) 0.16(3) 0.00(2) 0 0
N1 0.067(16) 0.061(16) 0.062(16) -0.004(9) 0 0
O1 0.18(3) 0.18(3) 0.17(3) 0 0 -0.01(2)
C1 0.035(13) 0.034(12) 0.040(13) -0.005(9) 0 0

loop_
_atom_type_symbol
_atom_type_description
_atom_type_scat_dispersion_real
_atom_type_scat_dispersion_imag
_atom_type_scat_source
C C 0.0033 0.0016 'International Tables Vol C Tables 4.2.6.8 and 6.1.1.4'
H H 0 0 'International Tables Vol C Tables 4.2.6.8 and 6.1.1.4'
N N 0.0061 0.0033 'International Tables Vol C Tables 4.2.6.8 and 6.1.1.4'
O O 0.0106 0.006 'International Tables Vol C Tables 4.2.6.8 and 6.1.1.4'
Co Co 0.3494 0.9721 'International Tables Vol C Tables 4.2.6.8 and 6.1.1.4'
Dy Dy -0.1892 4.4098 'International Tables Vol C Tables 4.2.6.8 and 6.1.1.4'

loop_
_geom_angle_atom_site_label_1
_geom_angle_atom_site_label_2
_geom_angle_atom_site_label_3
_geom_angle
_geom_angle_site_symmetry_1
_geom_angle_site_symmetry_3
N1 Dy1 N1 86(2) 10_556 .
N1 Dy1 N2 136.7(9) 10_556 4_655
N1 Dy1 N2 79.3(11) . 4_655
N1 Dy1 N2 79.3(11) 10_556 11_655
N1 Dy1 N2 136.7(9) . 11_655
N2 Dy1 N2 84.4(13) 4_655 11_655
N1 Dy1 N2 136.7(9) 10_556 10_556
N1 Dy1 N2 79.3(11) . 10_556
N2 Dy1 N2 79.9(15) 4_655 10_556
N2 Dy1 N2 136.6(15) 11_655 10_556
N1 Dy1 N2 79.3(11) 10_556 .
N1 Dy1 N2 136.7(9) . .
N2 Dy1 N2 136.6(15) 4_655 .
N2 Dy1 N2 79.9(15) 11_655 .
N2 Dy1 N2 84.4(13) 10_556 .
N1 Dy1 O1 68.6(14) 10_556 .
N1 Dy1 O1 68.6(14) . .
N2 Dy1 O1 68.1(15) 4_655 .
N2 Dy1 O1 68.1(15) 11_655 .
N2 Dy1 O1 137.8(7) 10_556 .
N2 Dy1 O1 137.8(7) . .
N1 Dy1 O1 68.6(14) 10_556 11_655
N1 Dy1 O1 68.6(14) . 11_655
N2 Dy1 O1 137.8(7) 4_655 11_655
N2 Dy1 O1 137.8(7) 11_655 11_655
N2 Dy1 O1 68.1(15) 10_556 11_655
N2 Dy1 O1 68.1(15) . 11_655
O1 Dy1 O1 120(4) . 11_655
C2 Co1 C2 91(2) 9_666 11_655
C2 Co1 C2 89(2) 9_666 3_566
C2 Co1 C2 180 11_655 3_566
C2 Co1 C2 180.0(14) 9_666 .
C2 Co1 C2 89(2) 11_655 .
C2 Co1 C2 91(2) 3_566 .
C2 Co1 C1 90.7(14) 9_666 .
C2 Co1 C1 89.3(14) 11_655 .
C2 Co1 C1 90.7(14) 3_566 .
C2 Co1 C1 89.3(14) . .
C2 Co1 C1 89.3(14) 9_666 9_666
C2 Co1 C1 90.7(14) 11_655 9_666
C2 Co1 C1 89.3(14) 3_566 9_666
C2 Co1 C1 90.7(14) . 9_666
C1 Co1 C1 180 . 9_666
C2 N2 Dy1 173(3) 16_455 .
N2 C2 Co1 179(3) 16_556 .
C1 N1 Dy1 173(4) . .
N1 C1 Co1 179(4) . .

loop_
_geom_bond_atom_site_label_1
_geom_bond_atom_site_label_2
_geom_bond_distance
_geom_bond_site_symmetry_2
Dy1 N1 2.39(5) 10_556
Dy1 N1 2.39(5) .
Dy1 N2 2.39(3) 4_655
Dy1 N2 2.39(3) 11_655
Dy1 N2 2.39(3) 10_556
Dy1 N2 2.39(3) .
Dy1 O1 2.50(8) .
Dy1 O1 2.50(8) 11_655
Co1 C2 1.86(3) 9_666
Co1 C2 1.86(3) 11_655
Co1 C2 1.86(3) 3_566
Co1 C2 1.86(3) .
Co1 C1 1.86(4) .
Co1 C1 1.86(4) 9_666
N2 C2 1.14(4) 16_455
N1 C1 1.13(6) .
